data_4127007
loop_
_publ_author_name
'Gan, Pei'
'Pitzen, Jennifer'
'Qu, Pei'
'Snyder, Scott A.'

_publ_section_title
;
 Total Synthesis of the Caged Indole Alkaloid Arboridinine Enabled by
 aza-Prins and Metal-Mediated Cyclizations.
;
_journal_name_full 'Journal of the American Chemical Society'
_journal_paper_doi 10.1021/jacs.7b07724
_journal_year 2018
_chemical_formula_moiety 'C18 H19 Cl N2 O'
_chemical_formula_sum 'C18 H19 Cl N2 O'
_chemical_formula_weight 314.80
_space_group_crystal_system monoclinic
_space_group_IT_number 14
_space_group_name_Hall '-P 2ybc'
_space_group_name_H-M_alt 'P 1 21/c 1'
_symmetry_space_group_name_Hall '-P 2ybc'
_symmetry_space_group_name_H-M 'P 1 21/c 1'
_atom_sites_solution_hydrogens difmap
_atom_sites_solution_primary direct
_audit_creation_date 2016-06-10
_audit_creation_method
;
Olex2 1.2
(compiled 2016.02.19 svn.r3266 for OlexSys, GUI svn.r5155)
;
_cell_angle_alpha 90
_cell_angle_beta 93.3950(10)
_cell_angle_gamma 90
_cell_formula_units_Z 4
_cell_length_a 10.7605(5)
_cell_length_b 11.0783(4)
_cell_length_c 12.4037(5)
_cell_measurement_reflns_used 9969
_cell_measurement_temperature 100(2)
_cell_measurement_theta_max 28.61
_cell_measurement_theta_min 2.47
_cell_volume 1476.03(11)
_computing_molecular_graphics 'Olex2 (Dolomanov et al., 2009)'
_computing_publication_material 'Olex2 (Dolomanov et al., 2009)'
_computing_structure_refinement 'XL (Sheldrick, 2008)'
_computing_structure_solution 'XT (Sheldrick, 2015)'
_diffrn_ambient_temperature 100.01
_diffrn_measured_fraction_theta_full 1.000
_diffrn_measured_fraction_theta_max 0.960
_diffrn_measurement_device_type 'Bruker APEX-II CCD'
_diffrn_measurement_method '\f and \w scans'
_diffrn_radiation_type MoK\a
_diffrn_radiation_wavelength 0.71073
_diffrn_reflns_av_R_equivalents 0.0356
_diffrn_reflns_av_unetI/netI 0.0309
_diffrn_reflns_Laue_measured_fraction_full 1.000
_diffrn_reflns_Laue_measured_fraction_max 0.960
_diffrn_reflns_limit_h_max 14
_diffrn_reflns_limit_h_min -13
_diffrn_reflns_limit_k_max 14
_diffrn_reflns_limit_k_min -14
_diffrn_reflns_limit_l_max 16
_diffrn_reflns_limit_l_min -15
_diffrn_reflns_number 24612
_diffrn_reflns_point_group_measured_fraction_full 1.000
_diffrn_reflns_point_group_measured_fraction_max 0.960
_diffrn_reflns_theta_full 25.242
_diffrn_reflns_theta_max 28.743
_diffrn_reflns_theta_min 2.467
_diffrn_standards_number 0
_exptl_absorpt_coefficient_mu 0.262
_exptl_absorpt_correction_T_max 0.7458
_exptl_absorpt_correction_T_min 0.7030
_exptl_absorpt_correction_type multi-scan
_exptl_absorpt_process_details
;
SADABS-2014/5 (Bruker,2014/5) was used for absorption correction.
wR2(int) was 0.1204 before and 0.0460 after correction.
The Ratio of minimum to maximum transmission is 0.9426.
The \l/2 correction factor is 0.00150.
;
_exptl_crystal_colour colourless
_exptl_crystal_colour_primary colourless
_exptl_crystal_density_diffrn 1.417
_exptl_crystal_description plate
_exptl_crystal_F_000 664
_exptl_crystal_size_max 0.32
_exptl_crystal_size_mid 0.24
_exptl_crystal_size_min 0.12
_refine_diff_density_max 0.395
_refine_diff_density_min -0.198
_refine_diff_density_rms 0.055
_refine_ls_extinction_method none
_refine_ls_goodness_of_fit_ref 1.041
_refine_ls_hydrogen_treatment refall
_refine_ls_matrix_type full
_refine_ls_number_parameters 275
_refine_ls_number_reflns 3687
_refine_ls_number_restraints 0
_refine_ls_restrained_S_all 1.041
_refine_ls_R_factor_all 0.0540
_refine_ls_R_factor_gt 0.0365
_refine_ls_shift/su_max 0.000
_refine_ls_shift/su_mean 0.000
_refine_ls_structure_factor_coef Fsqd
_refine_ls_weighting_details 'w=1/[\s^2^(Fo^2^)+(0.0412P)^2^+0.7347P] where P=(Fo^2^+2Fc^2^)/3'
_refine_ls_weighting_scheme calc
_refine_ls_wR_factor_gt 0.0817
_refine_ls_wR_factor_ref 0.0886
_reflns_Friedel_coverage 0.000
_reflns_number_gt 2975
_reflns_number_total 3687
_reflns_threshold_expression 'I > 2\s(I)'
_cod_data_source_file ja7b07724_si_003.cif
_cod_data_source_block 0247_peigan
_cod_database_code 4127007
_shelx_space_group_comment
;
The symmetry employed for this shelxl refinement is uniquely defined
by the following loop, which should always be used as a source of
symmetry information in preference to the above space-group names.
They are only intended as comments.
;
_shelx_estimated_absorpt_t_max 0.969
_shelx_estimated_absorpt_t_min 0.921
_olex2_refinement_description
;
;
_shelx_shelxl_version_number 2014/7
_olex2_submission_special_instructions 'No special instructions were received'

loop_
_space_group_symop_operation_xyz
'x, y, z'
'-x, y+1/2, -z+1/2'
'-x, -y, -z'
'x, -y-1/2, z-1/2'

loop_
_atom_site_label
_atom_site_type_symbol
_atom_site_fract_x
_atom_site_fract_y
_atom_site_fract_z
_atom_site_U_iso_or_equiv
_atom_site_adp_type
_atom_site_occupancy
_atom_site_site_symmetry_order
_atom_site_calc_flag
Cl01 Cl 0.20253(3) 0.48471(3) 0.43933(3) 0.01779(10) Uani 1 1 d
O002 O 0.10443(9) 0.41381(9) 0.64548(8) 0.0183(2) Uani 1 1 d
N003 N 0.34909(10) 0.60700(11) 0.87046(9) 0.0155(2) Uani 1 1 d
N004 N 0.11183(11) 0.76478(11) 0.62564(9) 0.0163(3) Uani 1 1 d
C005 C 0.15547(12) 0.51047(12) 0.65251(11) 0.0134(3) Uani 1 1 d
C006 C 0.49402(12) 0.67614(12) 0.75151(11) 0.0134(3) Uani 1 1 d
C007 C 0.61147(13) 0.70589(13) 0.72023(12) 0.0163(3) Uani 1 1 d
C008 C 0.47656(12) 0.63773(12) 0.85642(11) 0.0145(3) Uani 1 1 d
C009 C 0.35425(12) 0.59772(12) 0.59179(11) 0.0124(3) Uani 1 1 d
C00A C 0.28892(12) 0.62983(12) 0.77983(11) 0.0125(3) Uani 1 1 d
C00B C 0.21494(12) 0.57531(12) 0.56043(11) 0.0133(3) Uani 1 1 d
C00C C 0.13464(13) 0.69038(13) 0.53318(12) 0.0157(3) Uani 1 1 d
C00D C 0.57558(13) 0.62801(13) 0.93301(12) 0.0176(3) Uani 1 1 d
C00E C 0.36740(12) 0.68193(12) 0.69200(11) 0.0121(3) Uani 1 1 d
C00F C 0.71141(13) 0.69600(13) 0.79654(13) 0.0189(3) Uani 1 1 d
C00G C 0.15620(12) 0.58943(13) 0.75437(11) 0.0149(3) Uani 1 1 d
C00H C 0.42244(13) 0.47839(13) 0.61472(12) 0.0155(3) Uani 1 1 d
C00I C 0.69355(13) 0.65874(13) 0.90126(13) 0.0196(3) Uani 1 1 d
C00J C 0.06930(13) 0.69736(14) 0.71583(12) 0.0179(3) Uani 1 1 d
C00K C 0.20502(14) 0.85675(13) 0.65298(13) 0.0193(3) Uani 1 1 d
C00L C 0.34096(13) 0.81647(13) 0.66378(13) 0.0173(3) Uani 1 1 d
C00M C 0.10066(15) 0.52242(15) 0.84720(13) 0.0216(3) Uani 1 1 d
H00D H 0.5646(15) 0.6000(15) 1.0042(14) 0.021(4) Uiso 1 1 d
H00C H 0.5110(16) 0.4912(14) 0.6220(13) 0.017(4) Uiso 1 1 d
H009 H 0.3904(14) 0.6383(14) 0.5314(12) 0.011(4) Uiso 1 1 d
H00A H 0.0560(16) 0.6618(15) 0.5006(13) 0.018(4) Uiso 1 1 d
H00B H 0.1787(14) 0.7377(15) 0.4794(13) 0.015(4) Uiso 1 1 d
H00H H -0.0116(15) 0.6610(15) 0.6932(13) 0.017(4) Uiso 1 1 d
H00O H 0.0181(18) 0.4978(17) 0.8233(16) 0.031(5) Uiso 1 1 d
H00I H 0.7646(16) 0.6541(16) 0.9536(14) 0.025(4) Uiso 1 1 d
H00E H 0.3978(15) 0.4455(16) 0.6828(14) 0.019(4) Uiso 1 1 d
H00K H 0.1830(15) 0.8921(16) 0.7216(14) 0.022(4) Uiso 1 1 d
H00J H 0.0595(15) 0.7503(16) 0.7775(14) 0.022(4) Uiso 1 1 d
H00F H 0.7963(17) 0.7158(16) 0.7780(14) 0.028(5) Uiso 1 1 d
H00L H 0.1990(16) 0.9200(17) 0.5972(15) 0.026(5) Uiso 1 1 d
H00G H 0.4042(15) 0.4193(16) 0.5585(14) 0.020(4) Uiso 1 1 d
H00M H 0.3784(16) 0.8310(17) 0.5942(15) 0.028(5) Uiso 1 1 d
H007 H 0.6256(15) 0.7304(15) 0.6473(14) 0.018(4) Uiso 1 1 d
H00P H 0.0958(17) 0.5742(17) 0.9112(16) 0.032(5) Uiso 1 1 d
H00Q H 0.1500(16) 0.4511(17) 0.8689(14) 0.025(4) Uiso 1 1 d
H00N H 0.3809(17) 0.8644(17) 0.7201(15) 0.027(5) Uiso 1 1 d

loop_
_atom_site_aniso_label
_atom_site_aniso_U_11
_atom_site_aniso_U_22
_atom_site_aniso_U_33
_atom_site_aniso_U_23
_atom_site_aniso_U_13
_atom_site_aniso_U_12
Cl01 0.01907(17) 0.01947(18) 0.01448(17) -0.00613(13) -0.00191(12) 0.00060(13)
O002 0.0163(5) 0.0153(5) 0.0229(5) -0.0005(4) -0.0022(4) -0.0026(4)
N003 0.0146(6) 0.0170(6) 0.0149(6) -0.0015(5) 0.0002(4) -0.0017(5)
N004 0.0150(6) 0.0155(6) 0.0180(6) -0.0039(5) -0.0014(5) 0.0015(5)
C005 0.0093(6) 0.0154(7) 0.0152(7) -0.0002(5) -0.0028(5) 0.0022(5)
C006 0.0132(6) 0.0111(6) 0.0157(6) -0.0030(5) -0.0005(5) 0.0008(5)
C007 0.0148(7) 0.0142(7) 0.0200(7) -0.0038(6) 0.0032(6) 0.0002(5)
C008 0.0144(6) 0.0118(6) 0.0171(7) -0.0029(5) -0.0001(5) -0.0002(5)
C009 0.0122(6) 0.0135(6) 0.0116(6) -0.0005(5) 0.0005(5) 0.0000(5)
C00A 0.0133(6) 0.0107(6) 0.0138(6) -0.0024(5) 0.0016(5) -0.0001(5)
C00B 0.0151(6) 0.0127(6) 0.0121(6) -0.0039(5) -0.0004(5) 0.0003(5)
C00C 0.0150(7) 0.0157(7) 0.0160(7) -0.0007(6) -0.0025(5) 0.0018(5)
C00D 0.0205(7) 0.0158(7) 0.0162(7) -0.0018(6) -0.0027(6) 0.0005(6)
C00E 0.0110(6) 0.0122(6) 0.0133(6) -0.0005(5) 0.0009(5) -0.0006(5)
C00F 0.0117(7) 0.0163(7) 0.0287(8) -0.0064(6) 0.0010(6) 0.0008(5)
C00G 0.0119(6) 0.0174(7) 0.0155(7) -0.0007(6) 0.0013(5) -0.0031(5)
C00H 0.0142(7) 0.0138(7) 0.0184(7) -0.0015(6) 0.0005(5) 0.0015(5)
C00I 0.0155(7) 0.0160(7) 0.0263(8) -0.0059(6) -0.0063(6) 0.0033(6)
C00J 0.0120(7) 0.0226(7) 0.0192(7) -0.0050(6) 0.0014(5) 0.0017(6)
C00K 0.0187(7) 0.0136(7) 0.0248(8) -0.0028(6) -0.0044(6) 0.0013(6)
C00L 0.0156(7) 0.0128(7) 0.0235(8) 0.0005(6) 0.0014(6) -0.0005(5)
C00M 0.0189(7) 0.0290(9) 0.0171(7) -0.0008(7) 0.0034(6) -0.0100(7)

loop_
_atom_type_symbol
_atom_type_description
_atom_type_scat_dispersion_real
_atom_type_scat_dispersion_imag
_atom_type_scat_source
C C 0.0033 0.0016 'International Tables Vol C Tables 4.2.6.8 and 6.1.1.4'
H H 0.0000 0.0000 'International Tables Vol C Tables 4.2.6.8 and 6.1.1.4'
Cl Cl 0.1484 0.1585 'International Tables Vol C Tables 4.2.6.8 and 6.1.1.4'
N N 0.0061 0.0033 'International Tables Vol C Tables 4.2.6.8 and 6.1.1.4'
O O 0.0106 0.0060 'International Tables Vol C Tables 4.2.6.8 and 6.1.1.4'

loop_
_geom_angle_atom_site_label_1
_geom_angle_atom_site_label_2
_geom_angle_atom_site_label_3
_geom_angle
C00A N003 C008 106.40(11)
C00C N004 C00K 115.92(12)
C00J N004 C00C 113.38(12)
C00J N004 C00K 115.33(12)
O002 C005 C00B 125.14(12)
O002 C005 C00G 123.08(12)
C00B C005 C00G 111.51(11)
C007 C006 C008 120.72(13)
C007 C006 C00E 131.66(13)
C008 C006 C00E 107.56(11)
C006 C007 C00F 118.14(14)
C006 C007 H007 121.8(10)
C00F C007 H007 120.1(10)
C006 C008 N003 111.66(12)
C00D C008 N003 126.80(13)
C00D C008 C006 121.49(13)
C00B C009 C00E 109.79(10)
C00B C009 H009 107.8(9)
C00E C009 H009 108.4(9)
C00H C009 C00B 110.79(11)
C00H C009 C00E 110.49(11)
C00H C009 H009 109.5(9)
N003 C00A C00E 115.16(12)
N003 C00A C00G 122.93(12)
C00G C00A C00E 121.14(11)
C005 C00B Cl01 110.39(9)
C005 C00B C009 109.35(11)
C005 C00B C00C 107.16(11)
C009 C00B Cl01 108.76(9)
C009 C00B C00C 115.97(11)
C00C C00B Cl01 105.10(9)
N004 C00C C00B 114.25(11)
N004 C00C H00A 109.4(10)
N004 C00C H00B 110.0(9)
C00B C00C H00A 106.3(10)
C00B C00C H00B 107.2(9)
H00A C00C H00B 109.4(13)
C008 C00D C00I 117.55(14)
C008 C00D H00D 121.9(10)
C00I C00D H00D 120.5(10)
C006 C00E C009 113.69(11)
C006 C00E C00A 98.96(11)
C006 C00E C00L 107.37(11)
C00A C00E C009 108.37(11)
C00A C00E C00L 114.89(11)
C00L C00E C009 112.89(11)
C007 C00F H00F 121.0(10)
C00I C00F C007 121.00(13)
C00I C00F H00F 118.0(10)
C005 C00G C00J 102.04(11)
C00A C00G C005 107.40(11)
C00A C00G C00J 112.04(11)
C00A C00G C00M 113.25(12)
C00M C00G C005 111.19(12)
C00M C00G C00J 110.33(12)
C009 C00H H00C 110.6(10)
C009 C00H H00E 109.5(10)
C009 C00H H00G 112.1(10)
H00C C00H H00E 107.0(14)
H00C C00H H00G 108.9(14)
H00E C00H H00G 108.6(14)
C00D C00I H00I 119.4(10)
C00F C00I C00D 121.09(13)
C00F C00I H00I 119.5(10)
N004 C00J C00G 114.76(11)
N004 C00J H00H 107.9(9)
N004 C00J H00J 110.6(10)
C00G C00J H00H 105.9(10)
C00G C00J H00J 108.0(10)
H00H C00J H00J 109.6(13)
N004 C00K C00L 117.32(12)
N004 C00K H00K 106.5(10)
N004 C00K H00L 108.6(10)
C00L C00K H00K 108.7(10)
C00L C00K H00L 107.0(10)
H00K C00K H00L 108.5(14)
C00E C00L H00M 105.9(11)
C00E C00L H00N 107.4(11)
C00K C00L C00E 117.50(12)
C00K C00L H00M 108.3(10)
C00K C00L H00N 106.7(11)
H00M C00L H00N 111.0(15)
C00G C00M H00O 107.7(12)
C00G C00M H00P 111.6(11)
C00G C00M H00Q 111.7(10)
H00O C00M H00P 108.8(16)
H00O C00M H00Q 109.4(15)
H00P C00M H00Q 107.6(15)

loop_
_geom_bond_atom_site_label_1
_geom_bond_atom_site_label_2
_geom_bond_distance
Cl01 C00B 1.8049(13)
O002 C005 1.2043(16)
N003 C008 1.4338(17)
N003 C00A 1.2886(18)
N004 C00C 1.4450(18)
N004 C00J 1.4420(19)
N004 C00K 1.4554(18)
C005 C00B 1.5220(19)
C005 C00G 1.5363(19)
C006 C007 1.3837(19)
C006 C008 1.3923(19)
C006 C00E 1.5120(18)
C007 C00F 1.394(2)
C007 H007 0.965(17)
C008 C00D 1.3891(19)
C009 C00B 1.5464(18)
C009 C00E 1.5539(18)
C009 C00H 1.5305(19)
C009 H009 0.974(16)
C00A C00E 1.5304(18)
C00A C00G 1.5121(18)
C00B C00C 1.5657(19)
C00C H00A 0.969(17)
C00C H00B 0.991(17)
C00D C00I 1.393(2)
C00D H00D 0.950(18)
C00E C00L 1.5534(19)
C00F C00I 1.387(2)
C00F H00F 0.980(18)
C00G C00J 1.575(2)
C00G C00M 1.522(2)
C00H H00C 0.962(17)
C00H H00E 0.971(17)
C00H H00G 0.968(18)
C00I H00I 0.975(18)
C00J H00H 0.985(17)
C00J H00J 0.975(18)
C00K C00L 1.528(2)
C00K H00K 0.978(18)
C00K H00L 0.984(19)
C00L H00M 0.987(19)
C00L H00N 0.959(19)
C00M H00O 0.96(2)
C00M H00P 0.98(2)
C00M H00Q 0.981(19)

loop_
_geom_torsion_atom_site_label_1
_geom_torsion_atom_site_label_2
_geom_torsion_atom_site_label_3
_geom_torsion_atom_site_label_4
_geom_torsion
Cl01 C00B C00C N004 168.62(10)
O002 C005 C00B Cl01 -1.74(17)
O002 C005 C00B C009 -121.35(14)
O002 C005 C00B C00C 112.19(14)
O002 C005 C00G C00A 132.11(13)
O002 C005 C00G C00J -109.92(14)
O002 C005 C00G C00M 7.70(19)
N003 C008 C00D C00I 177.65(13)
N003 C00A C00E C006 3.89(15)
N003 C00A C00E C009 122.63(12)
N003 C00A C00E C00L -110.08(14)
N003 C00A C00G C005 -121.70(14)
N003 C00A C00G C00J 127.03(14)
N003 C00A C00G C00M 1.45(19)
N004 C00K C00L C00E -24.6(2)
C005 C00B C00C N004 51.17(15)
C005 C00G C00J N004 -60.00(14)
C006 C007 C00F C00I -0.7(2)
C006 C008 C00D C00I 0.3(2)
C006 C00E C00L C00K -152.06(13)
C007 C006 C008 N003 -177.66(12)
C007 C006 C008 C00D 0.1(2)
C007 C006 C00E C009 63.35(19)
C007 C006 C00E C00A 178.02(14)
C007 C006 C00E C00L -62.26(19)
C007 C00F C00I C00D 1.1(2)
C008 N003 C00A C00E -1.19(15)
C008 N003 C00A C00G 168.84(12)
C008 C006 C007 C00F 0.1(2)
C008 C006 C00E C009 -119.66(12)
C008 C006 C00E C00A -4.98(13)
C008 C006 C00E C00L 114.74(12)
C008 C00D C00I C00F -0.9(2)
C009 C00B C00C N004 -71.25(16)
C009 C00E C00L C00K 81.86(16)
C00A N003 C008 C006 -2.44(16)
C00A N003 C008 C00D 180.00(14)
C00A C00E C00L C00K -43.10(18)
C00A C00G C00J N004 54.59(16)
C00B C005 C00G C00A -53.63(14)
C00B C005 C00G C00J 64.33(13)
C00B C005 C00G C00M -178.04(11)
C00B C009 C00E C006 160.47(11)
C00B C009 C00E C00A 51.51(14)
C00B C009 C00E C00L -76.91(14)
C00C N004 C00J C00G 54.50(15)
C00C N004 C00K C00L -50.86(18)
C00E C006 C007 C00F 176.82(13)
C00E C006 C008 N003 4.95(15)
C00E C006 C008 C00D -177.34(12)
C00E C009 C00B Cl01 176.66(9)
C00E C009 C00B C005 -62.73(14)
C00E C009 C00B C00C 58.53(15)
C00E C00A C00G C005 47.75(16)
C00E C00A C00G C00J -63.52(16)
C00E C00A C00G C00M 170.90(12)
C00G C005 C00B Cl01 -175.85(9)
C00G C005 C00B C009 64.53(14)
C00G C005 C00B C00C -61.93(14)
C00G C00A C00E C006 -166.33(12)
C00G C00A C00E C009 -47.59(16)
C00G C00A C00E C00L 79.70(15)
C00H C009 C00B Cl01 -61.03(13)
C00H C009 C00B C005 59.59(14)
C00H C009 C00B C00C -179.15(11)
C00H C009 C00E C006 37.97(15)
C00H C009 C00E C00A -70.98(13)
C00H C009 C00E C00L 160.59(11)
C00J N004 C00C C00B -48.40(16)
C00J N004 C00K C00L 85.04(16)
C00K N004 C00C C00B 88.35(15)
C00K N004 C00J C00G -82.51(15)
C00M C00G C00J N004 -178.24(12)
